data_7033988
loop_
_publ_author_name
'Cao, Deng-Ke'
'Wei, Ruo-Hong'
'Li, Xiao-Xiong'
'Gu, Yan-Wei'

_publ_section_title
;
 Multifunctional mononuclear bisthienylethene-cobalt(ii) complexes:
 structures, slow magnetic relaxation and photochromic behavior.
;
_journal_issue 12
_journal_name_full 'Dalton transactions (Cambridge, England : 2003)'
_journal_page_first 5755
_journal_page_last 5762
_journal_paper_doi 10.1039/c4dt04035j
_journal_volume 44
_journal_year 2015
_chemical_formula_sum 'C45 H48 Br2 Co N4 O5 S4'
_chemical_formula_weight 1071.86
_chemical_name_systematic
; 
 ? 
;
_space_group_IT_number 14
_symmetry_cell_setting monoclinic
_symmetry_space_group_name_Hall '-P 2yn'
_symmetry_space_group_name_H-M 'P 1 21/n 1'
_atom_sites_solution_hydrogens geom
_atom_sites_solution_primary direct
_atom_sites_solution_secondary difmap
_audit_creation_method SHELXL-97
_audit_update_record
;
2015-02-07 deposited with the CCDC.
2015-02-10 downloaded from the CCDC.
;
_cell_angle_alpha 90.00
_cell_angle_beta 93.4270(10)
_cell_angle_gamma 90.00
_cell_formula_units_Z 4
_cell_length_a 15.3346(9)
_cell_length_b 12.3158(7)
_cell_length_c 25.6212(15)
_cell_measurement_reflns_used 5360
_cell_measurement_temperature 296(2)
_cell_measurement_theta_max 22.54
_cell_measurement_theta_min 2.239
_cell_volume 4830.1(5)
_computing_cell_refinement SMART
_computing_data_collection 'SMART (Bruker, 2000)'
_computing_data_reduction 'SAINT (Bruker, 2000)'
_computing_molecular_graphics SHELXTL
_computing_publication_material SHELXTL
_computing_structure_refinement SHELXTL
_computing_structure_solution 'SHELXTL (Bruker, 2000)'
_diffrn_ambient_temperature 296(2)
_diffrn_measured_fraction_theta_full 1.000
_diffrn_measured_fraction_theta_max 1.000
_diffrn_measurement_device_type 'Bruker Smart Aepex CCD area detector'
_diffrn_measurement_method 'phi and omega scans'
_diffrn_radiation_monochromator graphite
_diffrn_radiation_source 'fine-focus sealed tube'
_diffrn_radiation_type MoK\a
_diffrn_radiation_wavelength 0.71073
_diffrn_reflns_av_R_equivalents 0.0429
_diffrn_reflns_av_unetI/netI 0.0525
_diffrn_reflns_limit_h_max 18
_diffrn_reflns_limit_h_min -17
_diffrn_reflns_limit_k_max 15
_diffrn_reflns_limit_k_min -15
_diffrn_reflns_limit_l_max 29
_diffrn_reflns_limit_l_min -31
_diffrn_reflns_number 28741
_diffrn_reflns_theta_full 26.00
_diffrn_reflns_theta_max 26.00
_diffrn_reflns_theta_min 1.51
_exptl_absorpt_coefficient_mu 2.230
_exptl_absorpt_correction_T_max 0.700
_exptl_absorpt_correction_T_min 0.624
_exptl_absorpt_correction_type multi-scan
_exptl_absorpt_process_details 'SADABS, Bruker(2000)'
_exptl_crystal_colour red
_exptl_crystal_density_diffrn 1.474
_exptl_crystal_density_method 'not measured'
_exptl_crystal_description blocky
_exptl_crystal_F_000 2188
_exptl_crystal_size_max 0.24
_exptl_crystal_size_mid 0.18
_exptl_crystal_size_min 0.16
_refine_diff_density_max 1.488
_refine_diff_density_min -1.200
_refine_diff_density_rms 0.072
_refine_ls_extinction_method none
_refine_ls_goodness_of_fit_ref 1.065
_refine_ls_hydrogen_treatment constr
_refine_ls_matrix_type full
_refine_ls_number_parameters 550
_refine_ls_number_reflns 9476
_refine_ls_number_restraints 272
_refine_ls_restrained_S_all 1.115
_refine_ls_R_factor_all 0.0892
_refine_ls_R_factor_gt 0.0513
_refine_ls_shift/su_max 0.001
_refine_ls_shift/su_mean 0.000
_refine_ls_structure_factor_coef Fsqd
_refine_ls_weighting_details 'calc w=1/[\s^2^(Fo^2^)+(0.0649P)^2^+2.1361P] where P=(Fo^2^+2Fc^2^)/3'
_refine_ls_weighting_scheme calc
_refine_ls_wR_factor_gt 0.1255
_refine_ls_wR_factor_ref 0.1366
_reflns_number_gt 6314
_reflns_number_total 9476
_reflns_threshold_expression >2sigma(I)
_cod_data_source_file c4dt04035j2.cif
_cod_data_source_block 1
_cod_depositor_comments
;
The following automatic conversions were performed:

'_symmetry_cell_setting' value 'Monoclinic' changed to 'monoclinic'
according to
/usr/data/users/saulius/crontab/automatic-downloads/rss-feeds/RSC/lib/dictionaries/cif_core.dic
dictionary named 'cif_core.dic' version 2.4.2 from 2011-04-26.

Automatic conversion script
Id: cif_fix_values 3008 2015-01-20 13:52:24Z robertas 

 Adding full bibliography for 7033988--7033989.cif.
;
_cod_original_sg_symbol_H-M 'P2(1)/n  '
_cod_database_code 7033988

loop_
_symmetry_equiv_pos_as_xyz
'x, y, z'
'-x+1/2, y+1/2, -z+1/2'
'-x, -y, -z'
'x-1/2, -y-1/2, z-1/2'

loop_
_atom_site_label
_atom_site_type_symbol
_atom_site_fract_x
_atom_site_fract_y
_atom_site_fract_z
_atom_site_U_iso_or_equiv
_atom_site_adp_type
_atom_site_occupancy
_atom_site_symmetry_multiplicity
_atom_site_calc_flag
_atom_site_refinement_flags
Co1 Co 0.80185(3) 0.60124(4) 0.018902(19) 0.03142(14) Uani 1 1 d .
Br1 Br 1.07342(4) 0.12541(4) 0.09311(2) 0.07064(19) Uani 1 1 d .
Br2 Br 0.44381(4) 0.94799(6) -0.09773(3) 0.0938(3) Uani 1 1 d .
S2 S 0.80688(10) 0.97242(11) 0.11579(6) 0.0734(4) Uani 1 1 d U
S1 S 1.16779(10) 0.78835(12) 0.23752(5) 0.0722(4) Uani 1 1 d .
S3 S 0.46187(9) 0.58706(11) 0.23767(5) 0.0591(3) Uani 1 1 d .
S4 S 0.81112(9) 0.43634(12) 0.21349(5) 0.0643(4) Uani 1 1 d .
O1 O 0.82821(17) 0.4570(2) -0.00520(10) 0.0381(6) Uani 1 1 d .
O2 O 0.75723(17) 0.6650(2) -0.04560(10) 0.0397(7) Uani 1 1 d .
O3 O 0.4069(2) 0.8116(3) 0.06132(14) 0.0670(10) Uani 1 1 d .
H3B H 0.3766 0.7627 0.0469 0.080 Uiso 1 1 d R
O4 O 0.8093(2) 0.5466(3) 0.86986(11) 0.0560(9) Uani 1 1 d .
H4E H 0.7956 0.5843 0.8959 0.067 Uiso 1 1 d R
O5 O 0.6678(3) 0.3621(4) 0.9809(2) 0.1092(17) Uani 1 1 d .
H5C H 0.7173 0.3931 0.9852 0.131 Uiso 1 1 d R
N1 N 0.9110(2) 0.6145(2) 0.06307(11) 0.0305(7) Uani 1 1 d .
N2 N 1.0318(2) 0.5649(3) 0.10604(11) 0.0343(7) Uani 1 1 d .
H2A H 1.0753 0.5256 0.1174 0.041 Uiso 1 1 calc R
N3 N 0.6973(2) 0.6409(2) 0.05639(11) 0.0317(7) Uani 1 1 d .
N4 N 0.5767(2) 0.7256(3) 0.07403(12) 0.0335(7) Uani 1 1 d .
H4A H 0.5319 0.7676 0.0706 0.040 Uiso 1 1 calc R
C1 C 1.0639(4) 0.5997(5) 0.2314(2) 0.0864(17) Uani 1 1 d U
H1A H 1.0267 0.5595 0.2070 0.130 Uiso 1 1 calc R
H1B H 1.0311 0.6223 0.2603 0.130 Uiso 1 1 calc R
H1C H 1.1117 0.5546 0.2441 0.130 Uiso 1 1 calc R
C2 C 1.0988(3) 0.6979(4) 0.20486(18) 0.0583(12) Uani 1 1 d U
C3 C 1.0783(3) 0.7322(3) 0.15567(15) 0.0373(9) Uani 1 1 d U
C4 C 1.1172(3) 0.8324(3) 0.14447(16) 0.0428(10) Uani 1 1 d U
H4B H 1.1086 0.8673 0.1124 0.051 Uiso 1 1 calc R
C5 C 1.1684(3) 0.8731(4) 0.18469(18) 0.0497(11) Uani 1 1 d U
C6 C 1.2217(3) 0.9757(4) 0.1873(2) 0.0654(14) Uani 1 1 d U
H6A H 1.2145 1.0133 0.1545 0.098 Uiso 1 1 calc R
H6B H 1.2822 0.9580 0.1944 0.098 Uiso 1 1 calc R
H6C H 1.2023 1.0214 0.2147 0.098 Uiso 1 1 calc R
C7 C 0.9002(4) 0.8479(5) 0.19072(19) 0.0697(15) Uani 1 1 d U
H7A H 0.9366 0.7846 0.1943 0.105 Uiso 1 1 calc R
H7B H 0.8494 0.8382 0.2103 0.105 Uiso 1 1 calc R
H7C H 0.9323 0.9102 0.2037 0.105 Uiso 1 1 calc R
C8 C 0.8729(3) 0.8647(4) 0.13444(17) 0.0485(11) Uani 1 1 d U
C9 C 0.8919(3) 0.8045(3) 0.09154(15) 0.0369(9) Uani 1 1 d U
C10 C 0.8519(3) 0.8471(3) 0.04442(17) 0.0437(10) Uani 1 1 d U
H10A H 0.8580 0.8151 0.0119 0.052 Uiso 1 1 calc R
C11 C 0.8042(3) 0.9381(4) 0.0508(2) 0.0579(11) Uani 1 1 d U
C12 C 0.7536(4) 1.0038(4) 0.0099(2) 0.0705(15) Uani 1 1 d U
H12A H 0.7601 0.9720 -0.0239 0.106 Uiso 1 1 calc R
H12B H 0.7755 1.0768 0.0102 0.106 Uiso 1 1 calc R
H12C H 0.6930 1.0044 0.0172 0.106 Uiso 1 1 calc R
C13 C 1.0174(3) 0.6722(3) 0.11952(14) 0.0352(9) Uani 1 1 d U
C14 C 0.9417(2) 0.7024(3) 0.09282(14) 0.0331(9) Uani 1 1 d U
C15 C 0.9662(2) 0.5322(3) 0.07219(13) 0.0288(8) Uani 1 1 d U
C16 C 0.9559(2) 0.4205(3) 0.05248(14) 0.0300(8) Uani 1 1 d U
C17 C 1.0120(3) 0.3401(3) 0.07403(15) 0.0364(9) Uani 1 1 d U
H17A H 1.0554 0.3589 0.0993 0.044 Uiso 1 1 calc R
C18 C 1.0033(3) 0.2342(3) 0.05821(16) 0.0418(10) Uani 1 1 d U
C19 C 0.9416(3) 0.2036(4) 0.01964(17) 0.0472(11) Uani 1 1 d U
H19A H 0.9377 0.1320 0.0082 0.057 Uiso 1 1 calc R
C20 C 0.8860(3) 0.2816(3) -0.00145(16) 0.0445(10) Uani 1 1 d U
H20A H 0.8447 0.2616 -0.0277 0.053 Uiso 1 1 calc R
C21 C 0.8891(2) 0.3899(3) 0.01498(14) 0.0324(8) Uani 1 1 d U
C22 C 0.5291(4) 0.4480(4) 0.1639(2) 0.0667(14) Uani 1 1 d U
H22A H 0.5617 0.4482 0.1330 0.100 Uiso 1 1 calc R
H22B H 0.4728 0.4162 0.1560 0.100 Uiso 1 1 calc R
H22C H 0.5601 0.4065 0.1908 0.100 Uiso 1 1 calc R
C23 C 0.5180(3) 0.5634(4) 0.18265(16) 0.0444(10) Uani 1 1 d U
C24 C 0.5474(3) 0.6576(3) 0.16288(15) 0.0373(9) Uani 1 1 d U
C25 C 0.5225(3) 0.7499(4) 0.19225(16) 0.0469(11) Uani 1 1 d U
H25A H 0.5373 0.8206 0.1837 0.056 Uiso 1 1 calc R
C26 C 0.4755(3) 0.7253(4) 0.23362(17) 0.0502(11) Uani 1 1 d U
C27 C 0.4379(4) 0.7998(5) 0.2729(2) 0.0764(16) Uani 1 1 d U
H27A H 0.4517 0.8737 0.2648 0.115 Uiso 1 1 calc R
H27B H 0.4623 0.7824 0.3073 0.115 Uiso 1 1 calc R
H27C H 0.3756 0.7910 0.2719 0.115 Uiso 1 1 calc R
C28 C 0.7408(4) 0.6438(4) 0.2253(2) 0.0681(14) Uani 1 1 d U
H28A H 0.7096 0.7001 0.2061 0.102 Uiso 1 1 calc R
H28B H 0.7960 0.6715 0.2391 0.102 Uiso 1 1 calc R
H28C H 0.7072 0.6199 0.2535 0.102 Uiso 1 1 calc R
C29 C 0.7560(3) 0.5501(4) 0.18955(17) 0.0466(11) Uani 1 1 d U
C30 C 0.7289(3) 0.5359(3) 0.13890(15) 0.0370(9) Uani 1 1 d U
C31 C 0.7539(3) 0.4321(3) 0.11941(17) 0.0447(10) Uani 1 1 d U
H31A H 0.7410 0.4102 0.0851 0.054 Uiso 1 1 calc R
C32 C 0.7978(3) 0.3691(4) 0.15481(18) 0.0534(12) Uani 1 1 d U
C33 C 0.8293(4) 0.2552(5) 0.1486(2) 0.0765(16) Uani 1 1 d U
H33A H 0.8161 0.2316 0.1133 0.115 Uiso 1 1 calc R
H33B H 0.8008 0.2084 0.1722 0.115 Uiso 1 1 calc R
H33C H 0.8913 0.2525 0.1563 0.115 Uiso 1 1 calc R
C34 C 0.6004(3) 0.6644(3) 0.11748(14) 0.0350(9) Uani 1 1 d U
C35 C 0.6762(2) 0.6129(3) 0.10681(14) 0.0332(9) Uani 1 1 d U
C36 C 0.6357(2) 0.7089(3) 0.03734(14) 0.0306(8) Uani 1 1 d U
C37 C 0.6285(2) 0.7544(3) -0.01524(14) 0.0329(9) Uani 1 1 d U
C38 C 0.5558(3) 0.8213(4) -0.02937(17) 0.0455(10) Uani 1 1 d U
H38A H 0.5163 0.8390 -0.0046 0.055 Uiso 1 1 calc R
C39 C 0.5434(3) 0.8603(4) -0.07956(18) 0.0512(11) Uani 1 1 d U
C40 C 0.6017(3) 0.8365(4) -0.11690(18) 0.0579(13) Uani 1 1 d U
H40A H 0.5925 0.8629 -0.1508 0.069 Uiso 1 1 calc R
C41 C 0.6727(3) 0.7742(4) -0.10371(16) 0.0483(11) Uani 1 1 d U
H41A H 0.7127 0.7611 -0.1289 0.058 Uiso 1 1 calc R
C42 C 0.6885(3) 0.7283(3) -0.05343(14) 0.0347(9) Uani 1 1 d U
C43 C 0.3568(4) 0.8518(5) 0.1015(2) 0.0807(17) Uani 1 1 d U
H43A H 0.3012 0.8755 0.0865 0.121 Uiso 1 1 d R
H43B H 0.3493 0.7956 0.1262 0.121 Uiso 1 1 d R
H43C H 0.3878 0.9115 0.1172 0.121 Uiso 1 1 d R
C44 C 0.7378(4) 0.4826(5) 0.8529(2) 0.0880(18) Uani 1 1 d U
H44A H 0.7529 0.4399 0.8235 0.132 Uiso 1 1 d R
H44B H 0.7221 0.4355 0.8807 0.132 Uiso 1 1 d R
H44C H 0.6892 0.5288 0.8428 0.132 Uiso 1 1 d R
C45 C 0.6017(5) 0.4371(6) 0.9821(3) 0.115(2) Uani 1 1 d U
H45A H 0.5461 0.4014 0.9772 0.172 Uiso 1 1 d R
H45B H 0.6049 0.4744 1.0150 0.172 Uiso 1 1 d R
H45C H 0.6080 0.4885 0.9544 0.172 Uiso 1 1 d R

loop_
_atom_site_aniso_label
_atom_site_aniso_U_11
_atom_site_aniso_U_22
_atom_site_aniso_U_33
_atom_site_aniso_U_23
_atom_site_aniso_U_13
_atom_site_aniso_U_12
Co1 0.0278(3) 0.0371(3) 0.0291(3) -0.0028(2) -0.0005(2) 0.0072(2)
Br1 0.0877(4) 0.0488(3) 0.0744(4) 0.0133(3) -0.0037(3) 0.0289(3)
Br2 0.0656(4) 0.1218(6) 0.0936(5) 0.0446(4) 0.0021(3) 0.0478(4)
S2 0.0693(9) 0.0498(8) 0.1009(10) -0.0256(7) 0.0021(8) 0.0213(7)
S1 0.0847(10) 0.0752(10) 0.0523(8) -0.0137(7) -0.0316(7) -0.0067(8)
S3 0.0609(8) 0.0676(8) 0.0513(7) 0.0094(6) 0.0247(6) 0.0002(6)
S4 0.0689(9) 0.0764(9) 0.0472(7) 0.0184(6) 0.0007(6) 0.0203(7)
O1 0.0354(15) 0.0381(16) 0.0398(15) -0.0087(12) -0.0062(12) 0.0102(13)
O2 0.0398(16) 0.0487(17) 0.0308(14) 0.0006(13) 0.0033(12) 0.0153(13)
O3 0.0403(19) 0.069(2) 0.093(3) -0.026(2) 0.0142(17) 0.0038(17)
O4 0.0463(19) 0.077(2) 0.0437(17) -0.0145(16) -0.0044(14) 0.0173(17)
O5 0.044(2) 0.092(3) 0.189(5) -0.053(3) -0.008(3) -0.002(2)
N1 0.0311(17) 0.0324(17) 0.0279(16) -0.0031(13) 0.0015(13) 0.0049(14)
N2 0.0337(18) 0.0386(19) 0.0297(17) -0.0020(14) -0.0064(13) 0.0084(15)
N3 0.0310(18) 0.0337(18) 0.0309(17) -0.0008(14) 0.0050(13) 0.0041(14)
N4 0.0302(17) 0.0347(18) 0.0360(17) 0.0017(15) 0.0043(13) 0.0095(14)
C1 0.103(3) 0.083(3) 0.072(3) 0.012(2) -0.009(2) -0.017(2)
C2 0.065(2) 0.057(2) 0.051(2) -0.0070(17) -0.0130(18) -0.0010(19)
C3 0.0353(18) 0.0413(19) 0.0347(18) -0.0075(16) -0.0040(15) 0.0065(16)
C4 0.041(2) 0.045(2) 0.0421(19) -0.0062(17) -0.0008(16) 0.0025(17)
C5 0.042(2) 0.052(2) 0.054(2) -0.0115(18) -0.0010(17) 0.0035(18)
C6 0.058(2) 0.066(2) 0.072(2) -0.014(2) 0.003(2) -0.005(2)
C7 0.071(3) 0.076(3) 0.062(2) -0.015(2) 0.006(2) 0.006(2)
C8 0.048(2) 0.046(2) 0.051(2) -0.0098(18) 0.0033(17) 0.0052(18)
C9 0.0353(18) 0.0333(18) 0.0420(19) -0.0049(16) 0.0026(15) 0.0004(15)
C10 0.041(2) 0.0375(19) 0.052(2) 0.0001(17) -0.0009(17) 0.0032(17)
C11 0.048(2) 0.045(2) 0.0808(15) 0.0082(18) -0.0019(19) 0.0063(18)
C12 0.066(3) 0.058(2) 0.087(3) 0.010(2) -0.003(2) 0.009(2)
C13 0.0387(19) 0.0349(18) 0.0315(17) -0.0058(15) -0.0008(15) 0.0012(16)
C14 0.0328(18) 0.0353(18) 0.0310(17) -0.0055(15) 0.0008(14) 0.0023(15)
C15 0.0294(17) 0.0312(17) 0.0258(16) -0.0008(14) 0.0031(13) 0.0040(15)
C16 0.0300(17) 0.0318(17) 0.0284(17) -0.0012(14) 0.0032(14) 0.0027(14)
C17 0.0373(19) 0.0365(19) 0.0354(18) 0.0014(16) 0.0017(15) 0.0055(16)
C18 0.043(2) 0.0377(19) 0.045(2) 0.0033(17) 0.0055(16) 0.0120(16)
C19 0.050(2) 0.041(2) 0.051(2) -0.0030(17) 0.0058(18) 0.0034(17)
C20 0.043(2) 0.044(2) 0.046(2) -0.0068(17) -0.0010(16) 0.0023(17)
C21 0.0334(18) 0.0328(18) 0.0317(17) -0.0013(15) 0.0076(14) 0.0034(15)
C22 0.069(3) 0.059(2) 0.074(3) -0.001(2) 0.015(2) -0.004(2)
C23 0.044(2) 0.046(2) 0.044(2) 0.0011(17) 0.0094(16) -0.0004(17)
C24 0.0355(19) 0.0410(19) 0.0358(18) 0.0011(16) 0.0050(15) 0.0015(16)
C25 0.048(2) 0.046(2) 0.048(2) 0.0012(17) 0.0101(17) 0.0064(18)
C26 0.051(2) 0.055(2) 0.045(2) -0.0021(18) 0.0105(18) 0.0072(18)
C27 0.079(3) 0.083(3) 0.069(3) -0.008(2) 0.019(2) 0.010(2)
C28 0.071(3) 0.071(3) 0.062(2) -0.009(2) -0.004(2) 0.004(2)
C29 0.046(2) 0.051(2) 0.043(2) 0.0012(18) 0.0016(17) 0.0042(18)
C30 0.0368(19) 0.0410(19) 0.0338(18) 0.0051(16) 0.0081(15) 0.0040(16)
C31 0.050(2) 0.045(2) 0.0401(19) 0.0040(17) 0.0105(17) 0.0055(17)
C32 0.055(2) 0.052(2) 0.055(2) 0.0069(19) 0.0161(18) 0.0096(19)
C33 0.085(3) 0.067(3) 0.079(3) 0.010(2) 0.017(2) 0.014(2)
C34 0.0379(19) 0.0341(18) 0.0334(18) 0.0005(15) 0.0047(15) 0.0024(16)
C35 0.0329(18) 0.0339(18) 0.0330(17) 0.0013(15) 0.0033(14) 0.0020(15)
C36 0.0276(17) 0.0320(17) 0.0323(17) -0.0020(15) 0.0029(14) 0.0012(15)
C37 0.0323(18) 0.0336(18) 0.0326(17) 0.0037(15) 0.0014(14) 0.0027(15)
C38 0.040(2) 0.051(2) 0.046(2) 0.0079(18) 0.0064(16) 0.0065(17)
C39 0.045(2) 0.054(2) 0.054(2) 0.0101(18) -0.0031(18) 0.0125(18)
C40 0.059(2) 0.066(2) 0.048(2) 0.0152(19) -0.0017(19) 0.014(2)
C41 0.049(2) 0.058(2) 0.0385(19) 0.0040(18) 0.0056(17) 0.0106(18)
C42 0.0359(19) 0.0362(18) 0.0316(17) 0.0011(15) -0.0019(14) 0.0035(16)
C43 0.074(3) 0.087(3) 0.082(3) -0.006(2) 0.009(2) 0.011(2)
C44 0.082(3) 0.093(3) 0.089(3) -0.015(2) -0.002(2) 0.004(2)
C45 0.104(3) 0.110(3) 0.129(3) -0.019(3) -0.004(3) -0.003(3)

loop_
_atom_type_symbol
_atom_type_description
_atom_type_scat_dispersion_real
_atom_type_scat_dispersion_imag
_atom_type_scat_source
C C 0.0033 0.0016 'International Tables Vol C Tables 4.2.6.8 and 6.1.1.4'
H H 0.0000 0.0000 'International Tables Vol C Tables 4.2.6.8 and 6.1.1.4'
N N 0.0061 0.0033 'International Tables Vol C Tables 4.2.6.8 and 6.1.1.4'
O O 0.0106 0.0060 'International Tables Vol C Tables 4.2.6.8 and 6.1.1.4'
S S 0.1246 0.1234 'International Tables Vol C Tables 4.2.6.8 and 6.1.1.4'
Co Co 0.3494 0.9721 'International Tables Vol C Tables 4.2.6.8 and 6.1.1.4'
Br Br -0.2901 2.4595 'International Tables Vol C Tables 4.2.6.8 and 6.1.1.4'

loop_
_geom_angle_atom_site_label_1
_geom_angle_atom_site_label_2
_geom_angle_atom_site_label_3
_geom_angle
O2 Co1 O1 99.87(11)
O2 Co1 N1 135.07(13)
O1 Co1 N1 94.17(11)
O2 Co1 N3 93.42(12)
O1 Co1 N3 124.97(12)
N1 Co1 N3 112.71(12)
C11 S2 C8 93.4(2)
C5 S1 C2 92.4(2)
C26 S3 C23 92.8(2)
C32 S4 C29 92.9(2)
C21 O1 Co1 127.1(2)
C42 O2 Co1 127.9(2)
C43 O3 H3B 105.3
C44 O4 H4E 109.0
C45 O5 H5C 110.5
C15 N1 C14 107.8(3)
C15 N1 Co1 123.1(2)
C14 N1 Co1 128.8(2)
C15 N2 C13 108.7(3)
C15 N2 H2A 125.6
C13 N2 H2A 125.6
C36 N3 C35 107.2(3)
C36 N3 Co1 123.7(2)
C35 N3 Co1 128.9(2)
C36 N4 C34 108.8(3)
C36 N4 H4A 125.6
C34 N4 H4A 125.6
C2 C1 H1A 109.5
C2 C1 H1B 109.5
H1A C1 H1B 109.5
C2 C1 H1C 109.5
H1A C1 H1C 109.5
H1B C1 H1C 109.5
C3 C2 C1 127.3(4)
C3 C2 S1 110.8(4)
C1 C2 S1 121.8(4)
C2 C3 C4 112.8(4)
C2 C3 C13 122.3(4)
C4 C3 C13 124.8(4)
C5 C4 C3 113.8(4)
C5 C4 H4B 123.1
C3 C4 H4B 123.1
C4 C5 C6 129.3(5)
C4 C5 S1 110.2(4)
C6 C5 S1 120.4(4)
C5 C6 H6A 109.5
C5 C6 H6B 109.5
H6A C6 H6B 109.5
C5 C6 H6C 109.5
H6A C6 H6C 109.5
H6B C6 H6C 109.5
C8 C7 H7A 109.5
C8 C7 H7B 109.5
H7A C7 H7B 109.5
C8 C7 H7C 109.5
H7A C7 H7C 109.5
H7B C7 H7C 109.5
C9 C8 C7 129.7(4)
C9 C8 S2 110.2(3)
C7 C8 S2 120.1(3)
C8 C9 C10 112.3(4)
C8 C9 C14 125.4(4)
C10 C9 C14 122.1(4)
C11 C10 C9 114.3(4)
C11 C10 H10A 122.8
C9 C10 H10A 122.8
C10 C11 C12 128.4(5)
C10 C11 S2 109.8(4)
C12 C11 S2 121.7(4)
C11 C12 H12A 109.5
C11 C12 H12B 109.5
H12A C12 H12B 109.5
C11 C12 H12C 109.5
H12A C12 H12C 109.5
H12B C12 H12C 109.5
C14 C13 N2 106.1(3)
C14 C13 C3 131.9(4)
N2 C13 C3 122.0(3)
C13 C14 N1 108.2(3)
C13 C14 C9 132.0(4)
N1 C14 C9 119.7(3)
N1 C15 N2 109.1(3)
N1 C15 C16 126.7(3)
N2 C15 C16 124.0(3)
C17 C16 C21 118.9(3)
C17 C16 C15 118.3(3)
C21 C16 C15 122.7(3)
C18 C17 C16 120.6(4)
C18 C17 H17A 119.7
C16 C17 H17A 119.7
C17 C18 C19 121.5(4)
C17 C18 Br1 119.3(3)
C19 C18 Br1 119.2(3)
C20 C19 C18 118.3(4)
C20 C19 H19A 120.9
C18 C19 H19A 120.9
C19 C20 C21 122.7(4)
C19 C20 H20A 118.7
C21 C20 H20A 118.7
O1 C21 C20 117.8(3)
O1 C21 C16 124.3(3)
C20 C21 C16 117.9(4)
C23 C22 H22A 109.5
C23 C22 H22B 109.5
H22A C22 H22B 109.5
C23 C22 H22C 109.5
H22A C22 H22C 109.5
H22B C22 H22C 109.5
C24 C23 C22 129.8(4)
C24 C23 S3 110.8(3)
C22 C23 S3 119.4(3)
C23 C24 C25 112.3(4)
C23 C24 C34 124.1(4)
C25 C24 C34 123.6(4)
C26 C25 C24 114.0(4)
C26 C25 H25A 123.0
C24 C25 H25A 123.0
C25 C26 C27 129.3(5)
C25 C26 S3 110.0(3)
C27 C26 S3 120.7(4)
C26 C27 H27A 109.5
C26 C27 H27B 109.5
H27A C27 H27B 109.5
C26 C27 H27C 109.5
H27A C27 H27C 109.5
H27B C27 H27C 109.5
C29 C28 H28A 109.5
C29 C28 H28B 109.5
H28A C28 H28B 109.5
C29 C28 H28C 109.5
H28A C28 H28C 109.5
H28B C28 H28C 109.5
C30 C29 C28 129.5(4)
C30 C29 S4 110.6(3)
C28 C29 S4 119.8(3)
C29 C30 C31 112.1(4)
C29 C30 C35 125.7(4)
C31 C30 C35 122.1(4)
C32 C31 C30 114.5(4)
C32 C31 H31A 122.8
C30 C31 H31A 122.8
C31 C32 C33 128.5(5)
C31 C32 S4 109.9(3)
C33 C32 S4 121.6(4)
C32 C33 H33A 109.5
C32 C33 H33B 109.5
H33A C33 H33B 109.5
C32 C33 H33C 109.5
H33A C33 H33C 109.5
H33B C33 H33C 109.5
C35 C34 N4 106.2(3)
C35 C34 C24 130.8(4)
N4 C34 C24 122.9(3)
C34 C35 N3 108.5(3)
C34 C35 C30 129.4(3)
N3 C35 C30 122.0(3)
N3 C36 N4 109.2(3)
N3 C36 C37 126.4(3)
N4 C36 C37 124.3(3)
C38 C37 C42 119.2(3)
C38 C37 C36 118.4(3)
C42 C37 C36 122.2(3)
C39 C38 C37 120.3(4)
C39 C38 H38A 119.8
C37 C38 H38A 119.8
C38 C39 C40 121.1(4)
C38 C39 Br2 119.3(3)
C40 C39 Br2 119.6(3)
C41 C40 C39 119.4(4)
C41 C40 H40A 120.3
C39 C40 H40A 120.3
C40 C41 C42 123.0(4)
C40 C41 H41A 118.5
C42 C41 H41A 118.5
O2 C42 C41 117.9(3)
O2 C42 C37 125.1(3)
C41 C42 C37 117.0(4)
O3 C43 H43A 108.9
O3 C43 H43B 108.9
H43A C43 H43B 110.4
O3 C43 H43C 107.3
H43A C43 H43C 110.2
H43B C43 H43C 111.0
O4 C44 H44A 109.3
O4 C44 H44B 109.8
H44A C44 H44B 109.5
O4 C44 H44C 109.3
H44A C44 H44C 109.5
H44B C44 H44C 109.5
O5 C45 H45A 109.9
O5 C45 H45B 110.0
H45A C45 H45B 109.5
O5 C45 H45C 108.6
H45A C45 H45C 109.5
H45B C45 H45C 109.5

loop_
_geom_bond_atom_site_label_1
_geom_bond_atom_site_label_2
_geom_bond_distance
Co1 O2 1.918(3)
Co1 O1 1.931(3)
Co1 N1 1.971(3)
Co1 N3 1.979(3)
Br1 C18 1.907(4)
Br2 C39 1.906(4)
S2 C11 1.716(5)
S2 C8 1.719(5)
S1 C5 1.710(5)
S1 C2 1.719(5)
S3 C26 1.719(5)
S3 C23 1.720(4)
S4 C32 1.718(5)
S4 C29 1.730(5)
O1 C21 1.328(4)
O2 C42 1.317(4)
O3 C43 1.411(6)
O3 H3B 0.8332
O4 C44 1.398(7)
O4 H4E 0.8500
O5 C45 1.373(8)
O5 H5C 0.8501
N1 C15 1.332(4)
N1 C14 1.389(5)
N2 C15 1.350(5)
N2 C13 1.388(5)
N2 H2A 0.8600
N3 C36 1.333(5)
N3 C35 1.393(5)
N4 C36 1.359(5)
N4 C34 1.375(5)
N4 H4A 0.8600
C1 C2 1.502(7)
C1 H1A 0.9600
C1 H1B 0.9600
C1 H1C 0.9600
C2 C3 1.348(6)
C3 C4 1.408(6)
C3 C13 1.474(5)
C4 C5 1.354(6)
C4 H4B 0.9300
C5 C6 1.504(6)
C6 H6A 0.9600
C6 H6B 0.9600
C6 H6C 0.9600
C7 C8 1.492(6)
C7 H7A 0.9600
C7 H7B 0.9600
C7 H7C 0.9600
C8 C9 1.371(6)
C9 C10 1.422(6)
C9 C14 1.471(5)
C10 C11 1.354(6)
C10 H10A 0.9300
C11 C12 1.502(6)
C12 H12A 0.9600
C12 H12B 0.9600
C12 H12C 0.9600
C13 C14 1.364(5)
C15 C16 1.471(5)
C16 C17 1.402(5)
C16 C21 1.413(5)
C17 C18 1.370(6)
C17 H17A 0.9300
C18 C19 1.380(6)
C19 C20 1.373(6)
C19 H19A 0.9300
C20 C21 1.399(5)
C20 H20A 0.9300
C22 C23 1.513(6)
C22 H22A 0.9600
C22 H22B 0.9600
C22 H22C 0.9600
C23 C24 1.354(6)
C24 C25 1.428(6)
C24 C34 1.461(5)
C25 C26 1.351(6)
C25 H25A 0.9300
C26 C27 1.503(7)
C27 H27A 0.9600
C27 H27B 0.9600
C27 H27C 0.9600
C28 C29 1.501(6)
C28 H28A 0.9600
C28 H28B 0.9600
C28 H28C 0.9600
C29 C30 1.350(6)
C30 C31 1.433(6)
C30 C35 1.465(5)
C31 C32 1.343(6)
C31 H31A 0.9300
C32 C33 1.495(7)
C33 H33A 0.9600
C33 H33B 0.9600
C33 H33C 0.9600
C34 C35 1.366(5)
C36 C37 1.457(5)
C37 C38 1.415(5)
C37 C42 1.420(5)
C38 C39 1.375(6)
C38 H38A 0.9300
C39 C40 1.379(6)
C40 C41 1.358(6)
C40 H40A 0.9300
C41 C42 1.415(5)
C41 H41A 0.9300
C43 H43A 0.9592
C43 H43B 0.9494
C43 H43C 0.9526
C44 H44A 0.9600
C44 H44B 0.9600
C44 H44C 0.9601
C45 H45A 0.9601
C45 H45B 0.9599
C45 H45C 0.9600

loop_
_geom_hbond_atom_site_label_D
_geom_hbond_atom_site_label_H
_geom_hbond_atom_site_label_A
_geom_hbond_distance_DH
_geom_hbond_distance_HA
_geom_hbond_distance_DA
_geom_hbond_angle_DHA
_geom_hbond_site_symmetry_A
O3 H3B O5 0.83 1.81 2.629(5) 167.1 3_666
N2 H2A O4 0.86 1.99 2.833(4) 166.1 3_766
O5 H5C O1 0.85 1.88 2.727(5) 178.1 1_556
O4 H4E O2 0.85 1.92 2.767(4) 176.2 1_556
N4 H4A O3 0.86 1.99 2.812(4) 158.8 .

loop_
_geom_torsion_atom_site_label_1
_geom_torsion_atom_site_label_2
_geom_torsion_atom_site_label_3
_geom_torsion_atom_site_label_4
_geom_torsion
O2 Co1 O1 C21 151.8(3)
N1 Co1 O1 C21 14.7(3)
N3 Co1 O1 C21 -106.9(3)
O1 Co1 O2 C42 137.3(3)
N1 Co1 O2 C42 -116.5(3)
N3 Co1 O2 C42 11.0(3)
O2 Co1 N1 C15 -116.7(3)
O1 Co1 N1 C15 -8.2(3)
N3 Co1 N1 C15 122.6(3)
O2 Co1 N1 C14 68.8(4)
O1 Co1 N1 C14 177.3(3)
N3 Co1 N1 C14 -51.9(3)
O2 Co1 N3 C36 -11.6(3)
O1 Co1 N3 C36 -116.1(3)
N1 Co1 N3 C36 131.0(3)
O2 Co1 N3 C35 173.7(3)
O1 Co1 N3 C35 69.2(3)
N1 Co1 N3 C35 -43.7(3)
C5 S1 C2 C3 0.3(4)
C5 S1 C2 C1 -175.7(5)
C1 C2 C3 C4 174.9(5)
S1 C2 C3 C4 -0.9(5)
C1 C2 C3 C13 -1.8(8)
S1 C2 C3 C13 -177.6(3)
C2 C3 C4 C5 1.1(6)
C13 C3 C4 C5 177.8(4)
C3 C4 C5 C6 178.6(4)
C3 C4 C5 S1 -0.9(5)
C2 S1 C5 C4 0.3(4)
C2 S1 C5 C6 -179.2(4)
C11 S2 C8 C9 0.0(4)
C11 S2 C8 C7 -179.6(4)
C7 C8 C9 C10 179.2(5)
S2 C8 C9 C10 -0.4(5)
C7 C8 C9 C14 3.9(8)
S2 C8 C9 C14 -175.6(3)
C8 C9 C10 C11 0.7(6)
C14 C9 C10 C11 176.1(4)
C9 C10 C11 C12 -179.9(5)
C9 C10 C11 S2 -0.7(5)
C8 S2 C11 C10 0.4(4)
C8 S2 C11 C12 179.7(4)
C15 N2 C13 C14 0.0(4)
C15 N2 C13 C3 -179.4(4)
C2 C3 C13 C14 122.8(5)
C4 C3 C13 C14 -53.5(7)
C2 C3 C13 N2 -57.9(6)
C4 C3 C13 N2 125.7(4)
N2 C13 C14 N1 -0.6(4)
C3 C13 C14 N1 178.7(4)
N2 C13 C14 C9 178.7(4)
C3 C13 C14 C9 -2.0(8)
C15 N1 C14 C13 1.0(4)
Co1 N1 C14 C13 176.2(3)
C15 N1 C14 C9 -178.4(3)
Co1 N1 C14 C9 -3.2(5)
C8 C9 C14 C13 -45.2(7)
C10 C9 C14 C13 140.0(5)
C8 C9 C14 N1 134.0(4)
C10 C9 C14 N1 -40.8(6)
C14 N1 C15 N2 -1.0(4)
Co1 N1 C15 N2 -176.5(2)
C14 N1 C15 C16 174.6(3)
Co1 N1 C15 C16 -0.9(5)
C13 N2 C15 N1 0.7(4)
C13 N2 C15 C16 -175.1(3)
N1 C15 C16 C17 -168.1(3)
N2 C15 C16 C17 6.9(5)
N1 C15 C16 C21 8.3(6)
N2 C15 C16 C21 -176.6(3)
C21 C16 C17 C18 1.4(6)
C15 C16 C17 C18 178.0(4)
C16 C17 C18 C19 2.1(6)
C16 C17 C18 Br1 -174.1(3)
C17 C18 C19 C20 -2.5(7)
Br1 C18 C19 C20 173.7(3)
C18 C19 C20 C21 -0.7(7)
Co1 O1 C21 C20 167.3(3)
Co1 O1 C21 C16 -11.7(5)
C19 C20 C21 O1 -175.0(4)
C19 C20 C21 C16 4.1(6)
C17 C16 C21 O1 174.7(3)
C15 C16 C21 O1 -1.7(6)
C17 C16 C21 C20 -4.3(5)
C15 C16 C21 C20 179.3(3)
C26 S3 C23 C24 1.3(4)
C26 S3 C23 C22 -179.6(4)
C22 C23 C24 C25 179.9(5)
S3 C23 C24 C25 -1.2(5)
C22 C23 C24 C34 -1.5(8)
S3 C23 C24 C34 177.4(3)
C23 C24 C25 C26 0.4(6)
C34 C24 C25 C26 -178.2(4)
C24 C25 C26 C27 -179.6(5)
C24 C25 C26 S3 0.6(5)
C23 S3 C26 C25 -1.1(4)
C23 S3 C26 C27 179.2(4)
C32 S4 C29 C30 0.0(4)
C32 S4 C29 C28 177.2(4)
C28 C29 C30 C31 -177.3(5)
S4 C29 C30 C31 -0.5(5)
C28 C29 C30 C35 -0.2(8)
S4 C29 C30 C35 176.6(3)
C29 C30 C31 C32 0.9(6)
C35 C30 C31 C32 -176.3(4)
C30 C31 C32 C33 176.6(5)
C30 C31 C32 S4 -0.9(5)
C29 S4 C32 C31 0.5(4)
C29 S4 C32 C33 -177.2(4)
C36 N4 C34 C35 1.7(4)
C36 N4 C34 C24 -175.5(4)
C23 C24 C34 C35 -52.3(7)
C25 C24 C34 C35 126.1(5)
C23 C24 C34 N4 124.1(5)
C25 C24 C34 N4 -57.5(6)
N4 C34 C35 N3 -1.4(4)
C24 C34 C35 N3 175.5(4)
N4 C34 C35 C30 -178.5(4)
C24 C34 C35 C30 -1.6(7)
C36 N3 C35 C34 0.6(4)
Co1 N3 C35 C34 176.0(3)
C36 N3 C35 C30 178.0(3)
Co1 N3 C35 C30 -6.7(5)
C29 C30 C35 C34 -49.6(7)
C31 C30 C35 C34 127.2(5)
C29 C30 C35 N3 133.6(4)
C31 C30 C35 N3 -49.5(6)
C35 N3 C36 N4 0.4(4)
Co1 N3 C36 N4 -175.2(2)
C35 N3 C36 C37 -176.4(4)
Co1 N3 C36 C37 8.0(5)
C34 N4 C36 N3 -1.3(4)
C34 N4 C36 C37 175.5(3)
N3 C36 C37 C38 176.9(4)
N4 C36 C37 C38 0.5(6)
N3 C36 C37 C42 1.0(6)
N4 C36 C37 C42 -175.4(4)
C42 C37 C38 C39 0.2(6)
C36 C37 C38 C39 -175.8(4)
C37 C38 C39 C40 -0.9(7)
C37 C38 C39 Br2 178.8(3)
C38 C39 C40 C41 -0.4(8)
Br2 C39 C40 C41 179.9(4)
C39 C40 C41 C42 2.5(8)
Co1 O2 C42 C41 174.1(3)
Co1 O2 C42 C37 -5.9(6)
C40 C41 C42 O2 176.9(4)
C40 C41 C42 C37 -3.1(7)
C38 C37 C42 O2 -178.3(4)
C36 C37 C42 O2 -2.4(6)
C38 C37 C42 C41 1.7(6)
C36 C37 C42 C41 177.6(4)
